data_7152804
loop_
_publ_author_name
'Ganesh Kumar, Mothukuri'
'Mali, Sachitanand M.'
'Gopi, Hosahudya N.'

_publ_section_title
;
 Synthesis and stereochemical analysis of \b-nitromethane substituted
 \g-amino acids and peptides.
;
_journal_issue 5
_journal_name_full 'Organic &amp; biomolecular chemistry'
_journal_page_first 803
_journal_page_last 813
_journal_paper_doi 10.1039/c2ob27070f
_journal_volume 11
_journal_year 2013
_chemical_absolute_configuration syn
_chemical_compound_source Synthesis
_chemical_formula_moiety 'C15 H27 N O4'
_chemical_formula_sum 'C15 H27 N O4'
_chemical_formula_weight 285.38
_chemical_name_common Boc-dgI-OEt
_chemical_name_systematic '(4S,5S,E)-ethyl 4-(tert-butoxycarbonylamino)-5-methylhept-2-enoate'
_space_group_IT_number 19
_symmetry_cell_setting orthorhombic
_symmetry_Int_Tables_number 19
_symmetry_space_group_name_Hall 'P 2ac 2ab'
_symmetry_space_group_name_H-M 'P 21 21 21'
_atom_sites_solution_hydrogens geom
_atom_sites_solution_primary direct
_atom_sites_solution_secondary difmap
_audit_creation_method SHELXL-97
_cell_angle_alpha 90.00
_cell_angle_beta 90.00
_cell_angle_gamma 90.00
_cell_formula_units_Z 4
_cell_length_a 10.153(3)
_cell_length_b 10.273(3)
_cell_length_c 16.191(5)
_cell_measurement_temperature 200(2)
_cell_volume 1688.7(9)
_computing_structure_refinement 'SHELXL-97 (Sheldrick, 1997)'
_computing_structure_solution 'SHELXS-97 (Sheldrick, 1990)'
_diffrn_ambient_pressure 101.325
_diffrn_ambient_temperature 200(2)
_diffrn_measured_fraction_theta_full 0.998
_diffrn_measured_fraction_theta_max 0.998
_diffrn_radiation_monochromator graphite
_diffrn_radiation_probe x-ray
_diffrn_radiation_type MoK\a
_diffrn_radiation_wavelength 0.71073
_diffrn_reflns_av_R_equivalents 0.0265
_diffrn_reflns_av_sigmaI/netI 0.0166
_diffrn_reflns_limit_h_max 13
_diffrn_reflns_limit_h_min -13
_diffrn_reflns_limit_k_max 11
_diffrn_reflns_limit_k_min -13
_diffrn_reflns_limit_l_max 19
_diffrn_reflns_limit_l_min -21
_diffrn_reflns_number 30707
_diffrn_reflns_theta_full 28.60
_diffrn_reflns_theta_max 28.60
_diffrn_reflns_theta_min 2.35
_diffrn_source 'fine-focus sealed tube'
_diffrn_source_type 'Graphite monochromator'
_exptl_absorpt_coefficient_mu 0.080
_exptl_absorpt_correction_T_max 0.975
_exptl_absorpt_correction_T_min 0.961
_exptl_absorpt_correction_type multi-scan
_exptl_absorpt_process_details SADABS
_exptl_crystal_colour Colorless
_exptl_crystal_density_diffrn 1.122
_exptl_crystal_density_method 'not measured'
_exptl_crystal_description 'Rectangular block'
_exptl_crystal_F_000 624
_exptl_crystal_recrystallization_method EtOAc/Hexane
_exptl_crystal_size_max 0.54
_exptl_crystal_size_mid 0.43
_exptl_crystal_size_min 0.32
_refine_diff_density_max 0.185
_refine_diff_density_min -0.190
_refine_diff_density_rms 0.030
_refine_ls_abs_structure_details 'Flack H D (1983), Acta Cryst. A39, 876-881'
_refine_ls_abs_structure_Flack 0.6(9)
_refine_ls_extinction_method none
_refine_ls_goodness_of_fit_ref 1.023
_refine_ls_hydrogen_treatment constr
_refine_ls_matrix_type full
_refine_ls_number_parameters 188
_refine_ls_number_reflns 4302
_refine_ls_number_restraints 0
_refine_ls_restrained_S_all 1.023
_refine_ls_R_factor_all 0.0455
_refine_ls_R_factor_gt 0.0378
_refine_ls_shift/su_max 0.001
_refine_ls_shift/su_mean 0.000
_refine_ls_structure_factor_coef Fsqd
_refine_ls_weighting_details 'calc w=1/[\s^2^(Fo^2^)+(0.0460P)^2^+0.2308P] where P=(Fo^2^+2Fc^2^)/3'
_refine_ls_weighting_scheme calc
_refine_ls_wR_factor_gt 0.0912
_refine_ls_wR_factor_ref 0.0961
_reflns_number_gt 3750
_reflns_number_total 4302
_reflns_threshold_expression >2sigma(I)
_cod_data_source_file c2ob27070f.txt
_cod_data_source_block mgk
_cod_original_cell_volume 1688.8(9)
_cod_database_code 7152804

loop_
_symmetry_equiv_pos_as_xyz
'x, y, z'
'-x+1/2, -y, z+1/2'
'x+1/2, -y+1/2, -z'
'-x, y+1/2, -z+1/2'

loop_
_atom_site_label
_atom_site_type_symbol
_atom_site_fract_x
_atom_site_fract_y
_atom_site_fract_z
_atom_site_U_iso_or_equiv
_atom_site_adp_type
_atom_site_occupancy
_atom_site_symmetry_multiplicity
_atom_site_calc_flag
_atom_site_refinement_flags
C1 C 0.27512(16) 0.49741(13) 0.22488(11) 0.0525(4) Uani 1 1 d .
H1A H 0.2009 0.5047 0.2613 0.079 Uiso 1 1 calc R
H1B H 0.3306 0.4273 0.2429 0.079 Uiso 1 1 calc R
H1C H 0.2448 0.4804 0.1698 0.079 Uiso 1 1 calc R
C2 C 0.39333(17) 0.65858(16) 0.31258(9) 0.0519(4) Uani 1 1 d .
H2A H 0.4429 0.7381 0.3118 0.078 Uiso 1 1 calc R
H2B H 0.4467 0.5900 0.3350 0.078 Uiso 1 1 calc R
H2C H 0.3162 0.6698 0.3462 0.078 Uiso 1 1 calc R
C3 C 0.46893(15) 0.61572(14) 0.16819(9) 0.0478(3) Uani 1 1 d .
H3A H 0.4382 0.6023 0.1128 0.072 Uiso 1 1 calc R
H3B H 0.5244 0.5443 0.1842 0.072 Uiso 1 1 calc R
H3C H 0.5182 0.6954 0.1708 0.072 Uiso 1 1 calc R
C4 C 0.35277(13) 0.62377(12) 0.22598(8) 0.0380(3) Uani 1 1 d .
C5 C 0.29026(12) 0.84539(11) 0.18790(8) 0.0339(2) Uani 1 1 d .
C6 C 0.19671(13) 1.05684(11) 0.15448(9) 0.0381(3) Uani 1 1 d .
H6 H 0.2907 1.0777 0.1504 0.046 Uiso 1 1 calc R
C7 C 0.13166(13) 1.10986(12) 0.07587(9) 0.0411(3) Uani 1 1 d .
H7 H 0.1538 1.2026 0.0726 0.049 Uiso 1 1 calc R
C8 C 0.18915(18) 1.04569(16) -0.00010(10) 0.0547(4) Uani 1 1 d .
H8A H 0.2836 1.0485 0.0027 0.082 Uiso 1 1 calc R
H8B H 0.1599 1.0911 -0.0486 0.082 Uiso 1 1 calc R
H8C H 0.1605 0.9567 -0.0027 0.082 Uiso 1 1 calc R
C9 C -0.01792(14) 1.10062(15) 0.07761(10) 0.0487(3) Uani 1 1 d .
H9A H -0.0434 1.0098 0.0736 0.058 Uiso 1 1 calc R
H9B H -0.0495 1.1334 0.1302 0.058 Uiso 1 1 calc R
C10 C 0.14649(13) 1.12448(12) 0.22992(9) 0.0409(3) Uani 1 1 d .
H10 H 0.1493 1.2150 0.2296 0.049 Uiso 1 1 calc R
C11 C 0.09900(14) 1.06918(13) 0.29631(9) 0.0423(3) Uani 1 1 d .
H11 H 0.0940 0.9789 0.2989 0.051 Uiso 1 1 calc R
C12 C 0.05335(14) 1.14716(15) 0.36688(10) 0.0471(3) Uani 1 1 d .
C26 C -0.08346(18) 1.17589(17) 0.00871(12) 0.0627(5) Uani 1 1 d .
H26A H -0.0545 1.2648 0.0102 0.094 Uiso 1 1 calc R
H26B H -0.1773 1.1728 0.0156 0.094 Uiso 1 1 calc R
H26C H -0.0602 1.1379 -0.0435 0.094 Uiso 1 1 calc R
C30 C -0.0293(2) 1.1338(2) 0.50397(12) 0.0778(6) Uani 1 1 d .
H30A H 0.0129 1.0909 0.5503 0.093 Uiso 1 1 calc R
H30B H -0.0009 1.2239 0.5034 0.093 Uiso 1 1 calc R
C31 C -0.1692(2) 1.1287(3) 0.51436(13) 0.0852(7) Uani 1 1 d .
H31A H -0.2111 1.1751 0.4701 0.128 Uiso 1 1 calc R
H31B H -0.1927 1.1679 0.5661 0.128 Uiso 1 1 calc R
H31C H -0.1978 1.0396 0.5138 0.128 Uiso 1 1 calc R
N2 N 0.18751(10) 0.91597(9) 0.16081(7) 0.0368(2) Uani 1 1 d .
H2 H 0.1156 0.8774 0.1471 0.044 Uiso 1 1 d R
O1 O 0.25545(9) 0.71940(8) 0.19546(6) 0.0381(2) Uani 1 1 d .
O2 O 0.39821(9) 0.88964(9) 0.20223(7) 0.0474(2) Uani 1 1 d .
O3 O 0.05497(11) 1.26476(10) 0.36965(8) 0.0594(3) Uani 1 1 d .
O4 O 0.01107(12) 1.07091(12) 0.42757(7) 0.0606(3) Uani 1 1 d .

loop_
_atom_site_aniso_label
_atom_site_aniso_U_11
_atom_site_aniso_U_22
_atom_site_aniso_U_33
_atom_site_aniso_U_23
_atom_site_aniso_U_13
_atom_site_aniso_U_12
C1 0.0564(9) 0.0355(7) 0.0656(10) 0.0072(6) -0.0021(7) 0.0036(6)
C2 0.0561(9) 0.0598(9) 0.0397(7) 0.0027(6) -0.0058(6) 0.0111(7)
C3 0.0493(8) 0.0461(7) 0.0479(8) 0.0052(6) 0.0051(6) 0.0139(6)
C4 0.0389(7) 0.0345(6) 0.0406(7) 0.0035(5) -0.0032(5) 0.0086(5)
C5 0.0336(6) 0.0309(5) 0.0372(6) -0.0035(5) -0.0036(5) 0.0001(5)
C6 0.0318(6) 0.0268(5) 0.0557(8) 0.0013(5) -0.0052(6) -0.0022(5)
C7 0.0397(7) 0.0324(6) 0.0512(7) 0.0058(5) 0.0011(6) -0.0029(5)
C8 0.0569(10) 0.0498(8) 0.0573(9) 0.0004(7) 0.0063(8) 0.0000(7)
C9 0.0401(7) 0.0505(8) 0.0554(8) 0.0151(7) -0.0040(6) 0.0024(6)
C10 0.0370(7) 0.0285(5) 0.0573(8) -0.0044(5) -0.0116(6) 0.0022(5)
C11 0.0413(7) 0.0329(6) 0.0527(8) -0.0057(6) -0.0094(6) 0.0058(5)
C12 0.0347(7) 0.0504(8) 0.0562(8) -0.0150(7) -0.0152(6) 0.0111(6)
C26 0.0574(10) 0.0617(10) 0.0690(11) 0.0180(8) -0.0092(8) 0.0135(8)
C30 0.0703(12) 0.1055(16) 0.0575(10) -0.0291(11) 0.0019(9) 0.0078(11)
C31 0.0682(13) 0.128(2) 0.0596(11) -0.0118(12) 0.0084(9) -0.0061(13)
N2 0.0293(5) 0.0274(5) 0.0536(6) -0.0018(4) -0.0063(5) -0.0011(4)
O1 0.0355(4) 0.0289(4) 0.0498(5) 0.0010(4) -0.0083(4) 0.0025(3)
O2 0.0352(5) 0.0390(5) 0.0680(7) -0.0001(4) -0.0143(5) -0.0020(4)
O3 0.0512(6) 0.0472(6) 0.0800(8) -0.0241(5) -0.0161(6) 0.0124(5)
O4 0.0628(7) 0.0679(7) 0.0511(6) -0.0122(6) 0.0021(6) 0.0084(6)

loop_
_atom_type_symbol
_atom_type_description
_atom_type_scat_dispersion_real
_atom_type_scat_dispersion_imag
_atom_type_scat_source
C C 0.0033 0.0016 'International Tables Vol C Tables 4.2.6.8 and 6.1.1.4'
H H 0.0000 0.0000 'International Tables Vol C Tables 4.2.6.8 and 6.1.1.4'
N N 0.0061 0.0033 'International Tables Vol C Tables 4.2.6.8 and 6.1.1.4'
O O 0.0106 0.0060 'International Tables Vol C Tables 4.2.6.8 and 6.1.1.4'

loop_
_geom_angle_atom_site_label_1
_geom_angle_atom_site_label_2
_geom_angle_atom_site_label_3
_geom_angle
C4 C1 H1A 109.5
C4 C1 H1B 109.5
H1A C1 H1B 109.5
C4 C1 H1C 109.5
H1A C1 H1C 109.5
H1B C1 H1C 109.5
C4 C2 H2A 109.5
C4 C2 H2B 109.5
H2A C2 H2B 109.5
C4 C2 H2C 109.5
H2A C2 H2C 109.5
H2B C2 H2C 109.5
C4 C3 H3A 109.5
C4 C3 H3B 109.5
H3A C3 H3B 109.5
C4 C3 H3C 109.5
H3A C3 H3C 109.5
H3B C3 H3C 109.5
O1 C4 C2 109.66(11)
O1 C4 C3 110.60(10)
C2 C4 C3 112.17(13)
O1 C4 C1 102.54(11)
C2 C4 C1 110.86(12)
C3 C4 C1 110.60(12)
O2 C5 N2 124.30(11)
O2 C5 O1 125.56(11)
N2 C5 O1 110.14(10)
N2 C6 C10 112.54(12)
N2 C6 C7 112.60(11)
C10 C6 C7 111.47(11)
N2 C6 H6 106.6
C10 C6 H6 106.6
C7 C6 H6 106.6
C8 C7 C9 111.90(13)
C8 C7 C6 110.72(12)
C9 C7 C6 113.09(12)
C8 C7 H7 106.9
C9 C7 H7 106.9
C6 C7 H7 106.9
C7 C8 H8A 109.5
C7 C8 H8B 109.5
H8A C8 H8B 109.5
C7 C8 H8C 109.5
H8A C8 H8C 109.5
H8B C8 H8C 109.5
C26 C9 C7 113.18(13)
C26 C9 H9A 108.9
C7 C9 H9A 108.9
C26 C9 H9B 108.9
C7 C9 H9B 108.9
H9A C9 H9B 107.8
C11 C10 C6 126.53(11)
C11 C10 H10 116.7
C6 C10 H10 116.7
C10 C11 C12 121.21(13)
C10 C11 H11 119.4
C12 C11 H11 119.4
O3 C12 O4 124.50(15)
O3 C12 C11 124.68(16)
O4 C12 C11 110.82(13)
C9 C26 H26A 109.5
C9 C26 H26B 109.5
H26A C26 H26B 109.5
C9 C26 H26C 109.5
H26A C26 H26C 109.5
H26B C26 H26C 109.5
C31 C30 O4 111.33(18)
C31 C30 H30A 109.4
O4 C30 H30A 109.4
C31 C30 H30B 109.4
O4 C30 H30B 109.4
H30A C30 H30B 108.0
C30 C31 H31A 109.5
C30 C31 H31B 109.5
H31A C31 H31B 109.5
C30 C31 H31C 109.5
H31A C31 H31C 109.5
H31B C31 H31C 109.5
C5 N2 C6 120.67(11)
C5 N2 H2 119.6
C6 N2 H2 119.7
C5 O1 C4 119.57(10)
C12 O4 C30 117.30(15)

loop_
_geom_bond_atom_site_label_1
_geom_bond_atom_site_label_2
_geom_bond_distance
C1 C4 1.519(2)
C1 H1A 0.9600
C1 H1B 0.9600
C1 H1C 0.9600
C2 C4 1.504(2)
C2 H2A 0.9600
C2 H2B 0.9600
C2 H2C 0.9600
C3 C4 1.508(2)
C3 H3A 0.9600
C3 H3B 0.9600
C3 H3C 0.9600
C4 O1 1.4784(15)
C5 O2 1.2090(15)
C5 N2 1.3440(16)
C5 O1 1.3473(15)
C6 N2 1.4538(15)
C6 C10 1.495(2)
C6 C7 1.534(2)
C6 H6 0.9800
C7 C8 1.513(2)
C7 C9 1.522(2)
C7 H7 0.9800
C8 H8A 0.9600
C8 H8B 0.9600
C8 H8C 0.9600
C9 C26 1.512(2)
C9 H9A 0.9700
C9 H9B 0.9700
C10 C11 1.308(2)
C10 H10 0.9300
C11 C12 1.470(2)
C11 H11 0.9300
C12 O3 1.2091(18)
C12 O4 1.328(2)
C26 H26A 0.9600
C26 H26B 0.9600
C26 H26C 0.9600
C30 C31 1.431(3)
C30 O4 1.454(2)
C30 H30A 0.9700
C30 H30B 0.9700
C31 H31A 0.9600
C31 H31B 0.9600
C31 H31C 0.9600
N2 H2 0.8600

loop_
_geom_torsion_atom_site_label_1
_geom_torsion_atom_site_label_2
_geom_torsion_atom_site_label_3
_geom_torsion_atom_site_label_4
_geom_torsion
N2 C6 C7 C8 -55.61(15)
C10 C6 C7 C8 176.81(12)
N2 C6 C7 C9 70.88(16)
C10 C6 C7 C9 -56.70(15)
C8 C7 C9 C26 -65.47(17)
C6 C7 C9 C26 168.67(13)
N2 C6 C10 C11 0.30(19)
C7 C6 C10 C11 127.92(14)
C6 C10 C11 C12 179.62(12)
C10 C11 C12 O3 0.3(2)
C10 C11 C12 O4 -179.12(13)
O2 C5 N2 C6 -6.2(2)
O1 C5 N2 C6 174.60(12)
C10 C6 N2 C5 -93.85(15)
C7 C6 N2 C5 139.13(12)
O2 C5 O1 C4 1.93(19)
N2 C5 O1 C4 -178.88(10)
C2 C4 O1 C5 62.24(15)
C3 C4 O1 C5 -61.98(15)
C1 C4 O1 C5 -179.93(12)
O3 C12 O4 C30 -3.4(2)
C11 C12 O4 C30 176.07(14)
C31 C30 O4 C12 108.5(2)
